data_7126540
loop_
_publ_author_name
'Chen, Yu'
'Quan, Yangjian'
'Xie, Zuowei'

_publ_section_title
;
 Ir-catalyzed selective dehydrogenative cross-coupling of aryls with
 o-carboranes via a mixed directing-group strategy.
;
_journal_issue 51
_journal_name_full 'Chemical communications (Cambridge, England)'
_journal_page_first 7001
_journal_page_last 7004
_journal_paper_doi 10.1039/d0cc02531c
_journal_volume 56
_journal_year 2020
_chemical_formula_sum 'C13 H29 B20 N'
_chemical_formula_weight 415.57
_space_group_crystal_system monoclinic
_space_group_IT_number 14
_space_group_name_Hall '-P 2ybc'
_space_group_name_H-M_alt 'P 1 21/c 1'
_atom_sites_solution_hydrogens geom
_audit_creation_method SHELXL-2014/6
_audit_update_record
;
2020-03-02 deposited with the CCDC.	2020-05-15 downloaded from the CCDC.
;
_cell_angle_alpha 90
_cell_angle_beta 92.9866(17)
_cell_angle_gamma 90
_cell_formula_units_Z 4
_cell_length_a 12.1083(4)
_cell_length_b 15.2069(5)
_cell_length_c 13.3711(5)
_cell_measurement_reflns_used 1107
_cell_measurement_temperature 296(2)
_cell_measurement_theta_max 15
_cell_measurement_theta_min 15
_cell_volume 2458.67(15)
_computing_cell_refinement 'BRUKER KAPPA APEXII DUO DIFFRACTOMETER'
_computing_data_collection 'BRUKER KAPPA APEXII DUO DIFFRACTOMETER'
_computing_data_reduction 'BRUKER KAPPA APEXII DUO DIFFRACTOMETER'
_computing_molecular_graphics 'BRUKER SHELXTL'
_computing_publication_material 'BRUKER SHELXTL'
_computing_structure_refinement 'SHELXL-2014/6 (Sheldrick, 2014)'
_diffrn_ambient_temperature 296(2)
_diffrn_measured_fraction_theta_full 1.000
_diffrn_measured_fraction_theta_max 1.000
_diffrn_measurement_device_type 'BRUKER KAPPA APEXII DUO DIFFRACTOMETER'
_diffrn_measurement_method 'PHI & OMEGA SCAN'
_diffrn_radiation_type MoK\a
_diffrn_radiation_wavelength 0.71073
_diffrn_reflns_av_R_equivalents 0.0442
_diffrn_reflns_av_unetI/netI 0.0233
_diffrn_reflns_Laue_measured_fraction_full 1.000
_diffrn_reflns_Laue_measured_fraction_max 1.000
_diffrn_reflns_limit_h_max 14
_diffrn_reflns_limit_h_min -13
_diffrn_reflns_limit_k_max 18
_diffrn_reflns_limit_k_min -18
_diffrn_reflns_limit_l_max 16
_diffrn_reflns_limit_l_min -15
_diffrn_reflns_number 29884
_diffrn_reflns_point_group_measured_fraction_full 1.000
_diffrn_reflns_point_group_measured_fraction_max 1.000
_diffrn_reflns_theta_full 25.242
_diffrn_reflns_theta_max 25.249
_diffrn_reflns_theta_min 1.684
_exptl_absorpt_coefficient_mu 0.052
_exptl_absorpt_correction_T_max 0.7456
_exptl_absorpt_correction_T_min 0.6997
_exptl_absorpt_correction_type multi-scan
_exptl_crystal_colour colourless
_exptl_crystal_density_diffrn 1.123
_exptl_crystal_description block
_exptl_crystal_F_000 856
_exptl_crystal_size_max 0.400
_exptl_crystal_size_mid 0.300
_exptl_crystal_size_min 0.200
_refine_diff_density_max 0.271
_refine_diff_density_min -0.226
_refine_diff_density_rms 0.042
_refine_ls_extinction_method none
_refine_ls_goodness_of_fit_ref 1.032
_refine_ls_hydrogen_treatment constr
_refine_ls_matrix_type full
_refine_ls_number_parameters 307
_refine_ls_number_reflns 4446
_refine_ls_number_restraints 0
_refine_ls_restrained_S_all 1.032
_refine_ls_R_factor_all 0.0701
_refine_ls_R_factor_gt 0.0602
_refine_ls_shift/su_max 0.002
_refine_ls_shift/su_mean 0.000
_refine_ls_structure_factor_coef Fsqd
_refine_ls_weighting_details 'w=1/[\s^2^(Fo^2^)+(0.1152P)^2^+0.8062P] where P=(Fo^2^+2Fc^2^)/3'
_refine_ls_weighting_scheme calc
_refine_ls_wR_factor_gt 0.1767
_refine_ls_wR_factor_ref 0.1884
_reflns_Friedel_coverage 0.000
_reflns_number_gt 3689
_reflns_number_total 4446
_reflns_threshold_expression 'I > 2\s(I)'
_cod_data_source_file d0cc02531c2.cif
_cod_data_source_block 3ax
_cod_depositor_comments 'Adding full bibliography for 7126537--7126543.cif.'
_cod_original_sg_symbol_H-M 'P 21/c'
_cod_database_code 7126540
_shelx_space_group_comment
;
The symmetry employed for this shelxl refinement is uniquely defined
by the following loop, which should always be used as a source of
symmetry information in preference to the above space-group names.
They are only intended as comments.
;
_shelx_estimated_absorpt_t_min 0.980
_shelx_estimated_absorpt_t_max 0.990
_shelxl_version_number 2014/6

loop_
_space_group_symop_operation_xyz
'x, y, z'
'-x, y+1/2, -z+1/2'
'-x, -y, -z'
'x, -y-1/2, z-1/2'

loop_
_atom_site_label
_atom_site_type_symbol
_atom_site_fract_x
_atom_site_fract_y
_atom_site_fract_z
_atom_site_U_iso_or_equiv
_atom_site_adp_type
_atom_site_occupancy
_atom_site_site_symmetry_order
_atom_site_calc_flag
_atom_site_refinement_flags_posn
_atom_site_refinement_flags_adp
_atom_site_refinement_flags_occupancy
_atom_site_disorder_assembly
_atom_site_disorder_group
N1 N 0.87296(19) 0.09963(12) 0.50438(17) 0.0755(7) Uani 1 1 d . . . . .
C1 C 0.81930(18) -0.10547(12) 0.55798(16) 0.0508(5) Uani 1 1 d . . . . .
H1 H 0.8885 -0.0586 0.5640 0.061 Uiso 1 1 calc R U . . .
C2 C 0.79868(16) -0.16974(12) 0.45854(14) 0.0452(5) Uani 1 1 d . . . . .
C11 C 0.8768(2) -0.15879(16) 0.37402(18) 0.0662(6) Uani 1 1 d . . . . .
H11A H 0.8566 -0.1993 0.3211 0.099 Uiso 1 1 calc R U . . .
H11B H 0.8719 -0.0997 0.3489 0.099 Uiso 1 1 calc R U . . .
H11C H 0.9512 -0.1704 0.3987 0.099 Uiso 1 1 calc R U . . .
C12 C 0.66920(14) 0.01750(11) 0.65338(13) 0.0371(4) Uani 1 1 d . . . . .
C13 C 0.58797(16) 0.01998(13) 0.72341(15) 0.0486(5) Uani 1 1 d . . . . .
H13A H 0.5540 -0.0322 0.7413 0.058 Uiso 1 1 calc R U . . .
C14 C 0.55657(17) 0.09762(13) 0.76700(16) 0.0524(5) Uani 1 1 d . . . . .
H14A H 0.5028 0.0971 0.8142 0.063 Uiso 1 1 calc R U . . .
C15 C 0.60445(15) 0.17587(12) 0.74092(15) 0.0457(5) Uani 1 1 d . . . . .
H15A H 0.5815 0.2277 0.7704 0.055 Uiso 1 1 calc R U . . .
C16 C 0.68644(14) 0.17957(11) 0.67145(13) 0.0369(4) Uani 1 1 d . . . . .
C17 C 0.71744(14) 0.09846(11) 0.62931(12) 0.0351(4) Uani 1 1 d . . . . .
C18 C 0.80367(17) 0.09921(11) 0.55896(15) 0.0463(5) Uani 1 1 d . . . . .
C19 C 0.8520(2) 0.40461(17) 0.40852(18) 0.0692(7) Uani 1 1 d . . . . .
H19A H 0.8366 0.4633 0.3854 0.104 Uiso 1 1 calc R U . . .
H19B H 0.9297 0.3929 0.4058 0.104 Uiso 1 1 calc R U . . .
H19C H 0.8111 0.3635 0.3666 0.104 Uiso 1 1 calc R U . . .
C21 C 0.83719(15) 0.29916(11) 0.57030(15) 0.0430(4) Uani 1 1 d . . . . .
H21 H 0.8743 0.2446 0.5298 0.052 Uiso 1 1 calc R U . . .
C22 C 0.81803(16) 0.39534(12) 0.51555(15) 0.0462(5) Uani 1 1 d . . . . .
B3 B 0.71026(19) -0.08664(13) 0.47710(16) 0.0435(5) Uani 1 1 d . . . . .
H3 H 0.7051 -0.0279 0.4291 0.052 Uiso 1 1 calc R U . . .
B4 B 0.69409(16) -0.07514(13) 0.60486(15) 0.0373(4) Uani 1 1 d . . . . .
B5 B 0.7800(2) -0.15839(15) 0.66239(17) 0.0519(6) Uani 1 1 d . . . . .
H5 H 0.8193 -0.1483 0.7376 0.062 Uiso 1 1 calc R U . . .
B6 B 0.8478(2) -0.21582(15) 0.56813(18) 0.0519(6) Uani 1 1 d . . . . .
H6 H 0.9316 -0.2429 0.5811 0.062 Uiso 1 1 calc R U . . .
B7 B 0.6617(2) -0.18747(17) 0.43178(19) 0.0569(6) Uani 1 1 d . . . . .
H7 H 0.6240 -0.1962 0.3558 0.068 Uiso 1 1 calc R U . . .
B8 B 0.59322(19) -0.13065(17) 0.5254(2) 0.0570(6) Uani 1 1 d . . . . .
H8 H 0.5100 -0.1030 0.5109 0.068 Uiso 1 1 calc R U . . .
B9 B 0.6372(2) -0.17738(15) 0.6428(2) 0.0591(7) Uani 1 1 d . . . . .
H9 H 0.5824 -0.1805 0.7058 0.071 Uiso 1 1 calc R U . . .
B10 B 0.7317(3) -0.26287(15) 0.6199(2) 0.0653(7) Uani 1 1 d . . . . .
H10 H 0.7386 -0.3217 0.6677 0.078 Uiso 1 1 calc R U . . .
B11 B 0.7468(2) -0.26890(14) 0.48943(18) 0.0516(6) Uani 1 1 d . . . . .
H11 H 0.7645 -0.3309 0.4510 0.062 Uiso 1 1 calc R U . . .
B12 B 0.6164(2) -0.24572(18) 0.5360(2) 0.0690(8) Uani 1 1 d . . . . .
H12 H 0.5479 -0.2932 0.5292 0.083 Uiso 1 1 calc R U . . .
B23 B 0.70554(18) 0.32936(14) 0.53469(16) 0.0438(5) Uani 1 1 d . . . . .
H23 H 0.6549 0.2978 0.4741 0.053 Uiso 1 1 calc R U . . .
B24 B 0.73499(16) 0.27427(13) 0.64993(15) 0.0379(4) Uani 1 1 d . . . . .
B25 B 0.86913(18) 0.30971(14) 0.69469(17) 0.0469(5) Uani 1 1 d . . . . .
H25 H 0.9241 0.2653 0.7390 0.056 Uiso 1 1 calc R U . . .
B26 B 0.92202(18) 0.38423(14) 0.60730(19) 0.0486(5) Uani 1 1 d . . . . .
H26 H 1.0108 0.3881 0.5939 0.058 Uiso 1 1 calc R U . . .
B27 B 0.70133(19) 0.44386(15) 0.5555(2) 0.0531(6) Uani 1 1 d . . . . .
H27 H 0.6473 0.4875 0.5092 0.064 Uiso 1 1 calc R U . . .
B28 B 0.64838(18) 0.36952(14) 0.64326(18) 0.0459(5) Uani 1 1 d . . . . .
H28 H 0.5593 0.3651 0.6549 0.055 Uiso 1 1 calc R U . . .
B29 B 0.7499(2) 0.35754(15) 0.74338(17) 0.0486(5) Uani 1 1 d . . . . .
H29 H 0.7268 0.3453 0.8206 0.058 Uiso 1 1 calc R U . . .
B30 B 0.8660(2) 0.42468(16) 0.71729(19) 0.0551(6) Uani 1 1 d . . . . .
H30 H 0.9182 0.4557 0.7771 0.066 Uiso 1 1 calc R U . . .
B31 B 0.8351(2) 0.47751(15) 0.6012(2) 0.0536(6) Uani 1 1 d . . . . .
H31 H 0.8676 0.5431 0.5845 0.064 Uiso 1 1 calc R U . . .
B32 B 0.7290(2) 0.46147(15) 0.6853(2) 0.0564(6) Uani 1 1 d . . . . .
H32 H 0.6921 0.5168 0.7247 0.068 Uiso 1 1 calc R U . . .

loop_
_atom_site_aniso_label
_atom_site_aniso_U_11
_atom_site_aniso_U_22
_atom_site_aniso_U_33
_atom_site_aniso_U_23
_atom_site_aniso_U_13
_atom_site_aniso_U_12
N1 0.0920(15) 0.0515(11) 0.0881(14) -0.0223(10) 0.0539(13) -0.0248(10)
C1 0.0539(11) 0.0334(10) 0.0659(13) -0.0003(9) 0.0118(9) 0.0021(8)
C2 0.0554(11) 0.0331(9) 0.0475(10) -0.0001(8) 0.0073(8) 0.0047(8)
C11 0.0778(16) 0.0562(13) 0.0671(14) -0.0020(11) 0.0281(12) 0.0068(12)
C12 0.0379(9) 0.0338(9) 0.0397(9) 0.0005(7) 0.0029(7) -0.0022(7)
C13 0.0507(11) 0.0385(10) 0.0583(11) 0.0017(8) 0.0177(9) -0.0081(8)
C14 0.0495(11) 0.0484(11) 0.0615(12) -0.0027(9) 0.0245(9) -0.0030(9)
C15 0.0438(10) 0.0383(10) 0.0559(11) -0.0058(8) 0.0125(8) 0.0027(8)
C16 0.0366(9) 0.0329(9) 0.0415(9) -0.0029(7) 0.0037(7) -0.0008(7)
C17 0.0369(9) 0.0325(9) 0.0362(9) -0.0025(6) 0.0038(7) -0.0024(7)
C18 0.0567(12) 0.0296(9) 0.0542(11) -0.0087(8) 0.0172(9) -0.0107(8)
C19 0.0770(16) 0.0709(16) 0.0610(14) 0.0083(11) 0.0150(12) -0.0216(12)
C21 0.0427(10) 0.0304(9) 0.0564(11) -0.0027(8) 0.0065(8) -0.0026(7)
C22 0.0473(11) 0.0370(10) 0.0547(11) 0.0021(8) 0.0055(8) -0.0045(8)
B3 0.0602(13) 0.0283(10) 0.0429(11) 0.0010(8) 0.0100(9) 0.0025(9)
B4 0.0411(10) 0.0301(10) 0.0409(10) 0.0017(8) 0.0039(8) -0.0038(8)
B5 0.0739(16) 0.0382(12) 0.0425(11) 0.0033(9) -0.0074(11) 0.0063(11)
B6 0.0590(14) 0.0368(11) 0.0584(14) -0.0005(10) -0.0114(11) 0.0110(10)
B7 0.0570(14) 0.0549(14) 0.0570(14) -0.0151(11) -0.0157(11) 0.0093(11)
B8 0.0401(12) 0.0569(14) 0.0731(16) -0.0183(12) -0.0049(11) 0.0000(10)
B9 0.0751(17) 0.0376(12) 0.0671(15) -0.0034(11) 0.0273(13) -0.0161(11)
B10 0.109(2) 0.0289(11) 0.0591(15) 0.0068(10) 0.0148(14) -0.0028(12)
B11 0.0657(15) 0.0299(11) 0.0593(14) -0.0046(9) 0.0022(11) -0.0022(10)
B12 0.0625(15) 0.0489(14) 0.097(2) -0.0233(14) 0.0189(14) -0.0229(12)
B23 0.0427(11) 0.0413(11) 0.0475(11) 0.0018(9) 0.0035(9) -0.0038(9)
B24 0.0390(10) 0.0316(10) 0.0433(10) -0.0049(8) 0.0036(8) -0.0017(8)
B25 0.0449(12) 0.0391(11) 0.0561(13) 0.0007(9) -0.0042(10) -0.0038(9)
B26 0.0400(11) 0.0381(11) 0.0677(14) -0.0019(10) 0.0018(10) -0.0058(9)
B27 0.0480(12) 0.0398(12) 0.0716(15) 0.0083(11) 0.0039(11) 0.0049(9)
B28 0.0429(11) 0.0354(11) 0.0601(13) -0.0029(9) 0.0091(9) 0.0036(9)
B29 0.0581(13) 0.0400(11) 0.0481(12) -0.0110(9) 0.0054(10) -0.0048(10)
B30 0.0616(14) 0.0414(12) 0.0620(14) -0.0126(10) -0.0006(11) -0.0116(11)
B31 0.0563(14) 0.0294(11) 0.0755(16) -0.0037(10) 0.0073(12) -0.0049(9)
B32 0.0643(15) 0.0317(11) 0.0744(16) -0.0116(10) 0.0155(12) 0.0007(10)

loop_
_atom_type_symbol
_atom_type_description
_atom_type_scat_dispersion_real
_atom_type_scat_dispersion_imag
_atom_type_scat_source
C C 0.0033 0.0016 'International Tables Vol C Tables 4.2.6.8 and 6.1.1.4'
H H 0.0000 0.0000 'International Tables Vol C Tables 4.2.6.8 and 6.1.1.4'
B B 0.0013 0.0007 'International Tables Vol C Tables 4.2.6.8 and 6.1.1.4'
N N 0.0061 0.0033 'International Tables Vol C Tables 4.2.6.8 and 6.1.1.4'

loop_
_geom_angle_atom_site_label_1
_geom_angle_atom_site_label_2
_geom_angle_atom_site_label_3
_geom_angle
_geom_angle_site_symmetry_1
_geom_angle_site_symmetry_3
_geom_angle_publ_flag
C2 C1 B3 60.40(12) . . ?
C2 C1 B5 110.02(15) . . ?
B3 C1 B5 111.31(16) . . ?
C2 C1 B6 60.58(12) . . ?
B3 C1 B6 111.34(16) . . ?
B5 C1 B6 62.38(13) . . ?
C2 C1 B4 110.41(15) . . ?
B3 C1 B4 61.09(12) . . ?
B5 C1 B4 62.71(12) . . ?
B6 C1 B4 114.05(16) . . ?
C11 C2 C1 117.25(17) . . ?
C11 C2 B3 116.91(16) . . ?
C1 C2 B3 60.64(12) . . ?
C11 C2 B11 122.14(17) . . ?
C1 C2 B11 111.81(15) . . ?
B3 C2 B11 112.71(15) . . ?
C11 C2 B7 119.94(18) . . ?
C1 C2 B7 111.50(15) . . ?
B3 C2 B7 61.89(13) . . ?
B11 C2 B7 62.61(14) . . ?
C11 C2 B6 118.79(18) . . ?
C1 C2 B6 61.41(12) . . ?
B3 C2 B6 112.23(15) . . ?
B11 C2 B6 62.67(13) . . ?
B7 C2 B6 114.14(17) . . ?
C13 C12 C17 116.48(16) . . ?
C13 C12 B4 117.04(15) . . ?
C17 C12 B4 126.41(15) . . ?
C14 C13 C12 121.80(17) . . ?
C15 C14 C13 120.27(17) . . ?
C14 C15 C16 121.80(17) . . ?
C15 C16 C17 116.28(16) . . ?
C15 C16 B24 116.11(15) . . ?
C17 C16 B24 127.60(15) . . ?
C12 C17 C16 123.35(15) . . ?
C12 C17 C18 118.66(15) . . ?
C16 C17 C18 117.99(15) . . ?
N1 C18 C17 179.0(3) . . ?
C22 C21 B25 111.83(15) . . ?
C22 C21 B23 61.84(12) . . ?
B25 C21 B23 114.28(15) . . ?
C22 C21 B26 61.64(12) . . ?
B25 C21 B26 62.71(13) . . ?
B23 C21 B26 114.62(15) . . ?
C22 C21 B24 112.47(14) . . ?
B25 C21 B24 63.08(12) . . ?
B23 C21 B24 62.49(12) . . ?
B26 C21 B24 115.42(15) . . ?
C19 C22 C21 117.61(17) . . ?
C19 C22 B31 122.56(17) . . ?
C21 C22 B31 110.11(16) . . ?
C19 C22 B27 121.72(19) . . ?
C21 C22 B27 110.18(15) . . ?
B31 C22 B27 62.89(14) . . ?
C19 C22 B26 117.27(18) . . ?
C21 C22 B26 60.97(12) . . ?
B31 C22 B26 62.15(13) . . ?
B27 C22 B26 114.00(17) . . ?
C19 C22 B23 116.74(17) . . ?
C21 C22 B23 60.69(11) . . ?
B31 C22 B23 113.42(16) . . ?
B27 C22 B23 61.99(13) . . ?
B26 C22 B23 113.09(15) . . ?
C2 B3 C1 58.97(12) . . ?
C2 B3 B8 107.79(15) . . ?
C1 B3 B8 108.97(16) . . ?
C2 B3 B4 108.99(15) . . ?
C1 B3 B4 60.76(12) . . ?
B8 B3 B4 62.19(13) . . ?
C2 B3 B7 59.55(12) . . ?
C1 B3 B7 108.23(15) . . ?
B8 B3 B7 61.22(14) . . ?
B4 B3 B7 112.17(16) . . ?
C12 B4 C1 124.93(15) . . ?
C12 B4 B3 121.64(15) . . ?
C1 B4 B3 58.16(12) . . ?
C12 B4 B9 124.96(16) . . ?
C1 B4 B9 103.23(15) . . ?
B3 B4 B9 104.87(15) . . ?
C12 B4 B5 124.88(15) . . ?
C1 B4 B5 57.76(12) . . ?
B3 B4 B5 105.01(14) . . ?
B9 B4 B5 59.02(14) . . ?
C12 B4 B8 121.58(16) . . ?
C1 B4 B8 104.06(15) . . ?
B3 B4 B8 58.48(13) . . ?
B9 B4 B8 59.72(15) . . ?
B5 B4 B8 106.59(15) . . ?
C1 B5 B9 105.68(17) . . ?
C1 B5 B6 59.27(12) . . ?
B9 B5 B6 107.56(17) . . ?
C1 B5 B10 105.19(16) . . ?
B9 B5 B10 60.04(15) . . ?
B6 B5 B10 59.21(15) . . ?
C1 B5 B4 59.53(12) . . ?
B9 B5 B4 60.43(13) . . ?
B6 B5 B4 108.92(15) . . ?
B10 B5 B4 108.73(17) . . ?
C2 B6 C1 58.01(12) . . ?
C2 B6 B10 104.83(17) . . ?
C1 B6 B10 105.55(17) . . ?
C2 B6 B11 58.37(12) . . ?
C1 B6 B11 105.63(16) . . ?
B10 B6 B11 60.24(15) . . ?
C2 B6 B5 104.80(15) . . ?
C1 B6 B5 58.35(12) . . ?
B10 B6 B5 60.58(14) . . ?
B11 B6 B5 108.51(17) . . ?
C2 B7 B3 58.56(12) . . ?
C2 B7 B12 104.67(17) . . ?
B3 B7 B12 106.31(17) . . ?
C2 B7 B8 105.21(15) . . ?
B3 B7 B8 58.92(13) . . ?
B12 B7 B8 60.51(15) . . ?
C2 B7 B11 58.48(12) . . ?
B3 B7 B11 106.69(16) . . ?
B12 B7 B11 60.01(15) . . ?
B8 B7 B11 108.63(18) . . ?
B3 B8 B7 59.86(13) . . ?
B3 B8 B12 106.43(17) . . ?
B7 B8 B12 59.73(15) . . ?
B3 B8 B9 105.77(17) . . ?
B7 B8 B9 107.49(18) . . ?
B12 B8 B9 59.83(16) . . ?
B3 B8 B4 59.32(12) . . ?
B7 B8 B4 108.75(16) . . ?
B12 B8 B4 108.50(18) . . ?
B9 B8 B4 60.05(13) . . ?
B5 B9 B10 60.47(15) . . ?
B5 B9 B12 108.26(18) . . ?
B10 B9 B12 59.70(16) . . ?
B5 B9 B8 108.22(16) . . ?
B10 B9 B8 107.89(18) . . ?
B12 B9 B8 60.03(16) . . ?
B5 B9 B4 60.56(12) . . ?
B10 B9 B4 109.17(17) . . ?
B12 B9 B4 108.81(18) . . ?
B8 B9 B4 60.23(13) . . ?
B6 B10 B12 108.28(18) . . ?
B6 B10 B11 60.28(14) . . ?
B12 B10 B11 59.96(15) . . ?
B6 B10 B9 107.93(16) . . ?
B12 B10 B9 60.26(16) . . ?
B11 B10 B9 108.12(19) . . ?
B6 B10 B5 60.21(14) . . ?
B12 B10 B5 107.93(17) . . ?
B11 B10 B5 108.25(16) . . ?
B9 B10 B5 59.50(14) . . ?
C2 B11 B7 58.91(13) . . ?
C2 B11 B12 104.98(16) . . ?
B7 B11 B12 59.98(16) . . ?
C2 B11 B10 104.70(15) . . ?
B7 B11 B10 107.86(17) . . ?
B12 B11 B10 59.95(17) . . ?
C2 B11 B6 58.96(12) . . ?
B7 B11 B6 108.09(15) . . ?
B12 B11 B6 107.63(17) . . ?
B10 B11 B6 59.48(15) . . ?
B7 B12 B10 107.99(18) . . ?
B7 B12 B11 60.01(14) . . ?
B10 B12 B11 60.09(16) . . ?
B7 B12 B9 107.77(17) . . ?
B10 B12 B9 60.03(16) . . ?
B11 B12 B9 108.03(19) . . ?
B7 B12 B8 59.76(15) . . ?
B10 B12 B8 108.24(17) . . ?
B11 B12 B8 108.03(17) . . ?
B9 B12 B8 60.14(15) . . ?
C21 B23 C22 57.47(11) . . ?
C21 B23 B28 105.49(15) . . ?
C22 B23 B28 105.67(15) . . ?
C21 B23 B27 104.85(15) . . ?
C22 B23 B27 58.53(12) . . ?
B28 B23 B27 60.58(13) . . ?
C21 B23 B24 59.13(11) . . ?
C22 B23 B24 106.24(15) . . ?
B28 B23 B24 60.96(12) . . ?
B27 B23 B24 109.57(16) . . ?
C16 B24 C21 126.75(15) . . ?
C16 B24 B23 121.76(15) . . ?
C21 B24 B23 58.38(11) . . ?
C16 B24 B29 122.86(16) . . ?
C21 B24 B29 103.19(14) . . ?
B23 B24 B29 106.39(15) . . ?
C16 B24 B25 123.52(16) . . ?
C21 B24 B25 57.89(12) . . ?
B23 B24 B25 106.68(14) . . ?
B29 B24 B25 59.52(12) . . ?
C16 B24 B28 121.49(15) . . ?
C21 B24 B28 103.32(14) . . ?
B23 B24 B28 58.88(12) . . ?
B29 B24 B28 59.80(12) . . ?
B25 B24 B28 107.05(14) . . ?
C21 B25 B29 104.53(15) . . ?
C21 B25 B26 59.02(12) . . ?
B29 B25 B26 108.03(16) . . ?
C21 B25 B30 104.74(16) . . ?
B29 B25 B30 60.50(13) . . ?
B26 B25 B30 59.59(13) . . ?
C21 B25 B24 59.03(11) . . ?
B29 B25 B24 60.15(12) . . ?
B26 B25 B24 109.02(16) . . ?
B30 B25 B24 109.11(16) . . ?
C21 B26 C22 57.40(11) . . ?
C21 B26 B30 104.72(15) . . ?
C22 B26 B30 105.17(16) . . ?
C21 B26 B31 104.30(15) . . ?
C22 B26 B31 58.39(13) . . ?
B30 B26 B31 60.23(14) . . ?
C21 B26 B25 58.28(12) . . ?
C22 B26 B25 104.89(15) . . ?
B30 B26 B25 60.30(13) . . ?
B31 B26 B25 108.01(16) . . ?
C22 B27 B23 59.47(12) . . ?
C22 B27 B32 104.79(17) . . ?
B23 B27 B32 107.37(16) . . ?
C22 B27 B28 105.41(15) . . ?
B23 B27 B28 59.32(12) . . ?
B32 B27 B28 60.30(13) . . ?
C22 B27 B31 58.44(12) . . ?
B23 B27 B31 107.77(16) . . ?
B32 B27 B31 59.79(15) . . ?
B28 B27 B31 108.11(17) . . ?
B23 B28 B27 60.11(13) . . ?
B23 B28 B29 107.50(15) . . ?
B27 B28 B29 107.67(16) . . ?
B23 B28 B32 107.58(16) . . ?
B27 B28 B32 59.77(14) . . ?
B29 B28 B32 59.78(14) . . ?
B23 B28 B24 60.16(12) . . ?
B27 B28 B24 108.56(15) . . ?
B29 B28 B24 59.93(12) . . ?
B32 B28 B24 108.07(16) . . ?
B25 B29 B32 107.80(16) . . ?
B25 B29 B28 108.06(15) . . ?
B32 B29 B28 60.12(14) . . ?
B25 B29 B24 60.33(12) . . ?
B32 B29 B24 108.61(16) . . ?
B28 B29 B24 60.27(12) . . ?
B25 B29 B30 59.87(13) . . ?
B32 B29 B30 60.07(14) . . ?
B28 B29 B30 108.33(17) . . ?
B24 B29 B30 108.75(16) . . ?
B26 B30 B31 59.98(13) . . ?
B26 B30 B25 60.10(13) . . ?
B31 B30 B25 107.65(16) . . ?
B26 B30 B32 107.65(18) . . ?
B31 B30 B32 59.69(14) . . ?
B25 B30 B32 107.24(16) . . ?
B26 B30 B29 107.73(15) . . ?
B31 B30 B29 107.35(17) . . ?
B25 B30 B29 59.62(13) . . ?
B32 B30 B29 59.61(14) . . ?
C22 B31 B26 59.46(12) . . ?
C22 B31 B32 105.07(16) . . ?
B26 B31 B32 108.13(17) . . ?
C22 B31 B30 105.65(15) . . ?
B26 B31 B30 59.79(14) . . ?
B32 B31 B30 60.48(15) . . ?
C22 B31 B27 58.67(13) . . ?
B26 B31 B27 108.36(15) . . ?
B32 B31 B27 59.92(14) . . ?
B30 B31 B27 108.54(17) . . ?
B31 B32 B27 60.29(14) . . ?
B31 B32 B29 108.03(16) . . ?
B27 B32 B29 108.06(16) . . ?
B31 B32 B28 108.22(16) . . ?
B27 B32 B28 59.93(13) . . ?
B29 B32 B28 60.10(13) . . ?
B31 B32 B30 59.83(14) . . ?
B27 B32 B30 108.31(16) . . ?
B29 B32 B30 60.33(14) . . ?
B28 B32 B30 108.52(16) . . ?

loop_
_geom_bond_atom_site_label_1
_geom_bond_atom_site_label_2
_geom_bond_distance
_geom_bond_site_symmetry_2
_geom_bond_publ_flag
N1 C18 1.140(3) . ?
C1 C2 1.659(3) . ?
C1 B3 1.687(3) . ?
C1 B5 1.701(3) . ?
C1 B6 1.717(3) . ?
C1 B4 1.733(3) . ?
C2 C11 1.520(3) . ?
C2 B3 1.683(3) . ?
C2 B11 1.693(3) . ?
C2 B7 1.701(3) . ?
C2 B6 1.703(3) . ?
C12 C13 1.393(2) . ?
C12 C17 1.407(2) . ?
C12 B4 1.586(3) . ?
C13 C14 1.379(3) . ?
C14 C15 1.376(3) . ?
C15 C16 1.396(2) . ?
C16 C17 1.415(2) . ?
C16 B24 1.588(2) . ?
C17 C18 1.441(2) . ?
C19 C22 1.516(3) . ?
C21 C22 1.647(3) . ?
C21 B25 1.696(3) . ?
C21 B23 1.703(3) . ?
C21 B26 1.709(3) . ?
C21 B24 1.716(3) . ?
C22 B31 1.701(3) . ?
C22 B27 1.705(3) . ?
C22 B26 1.720(3) . ?
C22 B23 1.722(3) . ?
B3 B8 1.723(3) . ?
B3 B4 1.738(3) . ?
B3 B7 1.740(3) . ?
B4 B9 1.785(3) . ?
B4 B5 1.787(3) . ?
B4 B8 1.788(3) . ?
B5 B9 1.759(4) . ?
B5 B6 1.770(3) . ?
B5 B10 1.777(3) . ?
B6 B10 1.752(4) . ?
B6 B11 1.766(3) . ?
B7 B12 1.763(4) . ?
B7 B8 1.763(3) . ?
B7 B11 1.763(3) . ?
B8 B12 1.777(4) . ?
B8 B9 1.779(4) . ?
B9 B10 1.769(4) . ?
B9 B12 1.773(4) . ?
B10 B12 1.763(5) . ?
B10 B11 1.766(4) . ?
B11 B12 1.763(4) . ?
B23 B28 1.750(3) . ?
B23 B27 1.765(3) . ?
B23 B24 1.774(3) . ?
B24 B29 1.782(3) . ?
B24 B25 1.785(3) . ?
B24 B28 1.788(3) . ?
B25 B29 1.770(3) . ?
B25 B26 1.771(3) . ?
B25 B30 1.775(3) . ?
B26 B30 1.762(3) . ?
B26 B31 1.766(3) . ?
B27 B32 1.770(4) . ?
B27 B28 1.773(3) . ?
B27 B31 1.776(3) . ?
B28 B29 1.779(3) . ?
B28 B32 1.779(3) . ?
B29 B32 1.773(3) . ?
B29 B30 1.786(3) . ?
B30 B31 1.770(4) . ?
B30 B32 1.782(4) . ?
B31 B32 1.768(3) . ?
